data_4100179
loop_
_publ_author_name
'Marta E. G. Mosquera'

_publ_section_title
;
Crystal structure of compound 7
;
_journal_name_full 'Journal of the American Chemical Society'
_journal_paper_doi 10.1021/ja042879e
_journal_year 2005
_chemical_formula_sum 'C40 H35 B Cl4 F4 Mn N O4 P2'
_chemical_formula_weight 939.18
_space_group_IT_number 19
_space_group_name_Hall 'P 2ac 2ab'
_space_group_name_H-M_alt 'P 21 21 21'
_symmetry_cell_setting orthorhombic
_symmetry_Int_Tables_number 19
_symmetry_space_group_name_Hall 'P 2ac 2ab'
_symmetry_space_group_name_H-M 'P 21 21 21'
_cell_angle_alpha 90.00
_cell_angle_beta 90.00
_cell_angle_gamma 90.00
_cell_formula_units_Z 4
_cell_length_a 11.0401(10)
_cell_length_b 15.2369(19)
_cell_length_c 25.000(2)
_cell_measurement_temperature 150(2)
_cell_volume 4205.5(8)
_diffrn_ambient_temperature 150(2)
_exptl_crystal_density_diffrn 1.483
_cod_database_code 4100179

loop_
_symmetry_equiv_pos_as_xyz
'x, y, z'
'-x+1/2, -y, z+1/2'
'-x, y+1/2, -z+1/2'
'x+1/2, -y+1/2, -z'

loop_
_atom_site_label
_atom_site_type_symbol
_atom_site_fract_x
_atom_site_fract_y
_atom_site_fract_z
_atom_site_U_iso_or_equiv
_atom_site_adp_type
_atom_site_occupancy
_atom_site_symmetry_multiplicity
_atom_site_calc_flag
_atom_site_refinement_flags
_atom_site_disorder_assembly
_atom_site_disorder_group
C1 C 0.5692(4) 0.4688(3) 0.08274(16) 0.0186(8) Uani 1 1 d . . .
H1A H 0.5742 0.4788 0.1218 0.022 Uiso 1 1 calc R . .
H1B H 0.5022 0.4278 0.0745 0.022 Uiso 1 1 calc R . .
C2 C 0.6233(3) 0.4614(3) -0.05810(15) 0.0181(8) Uani 1 1 d . . .
C3 C 0.4708(4) 0.3701(3) -0.07766(19) 0.0321(11) Uani 1 1 d . . .
H3 H 0.3980 0.3374 -0.0741 0.038 Uiso 1 1 calc R . .
C4 C 0.5445(4) 0.3682(3) -0.11941(18) 0.0275(10) Uani 1 1 d . . .
C5 C 0.5365(5) 0.3207(4) -0.1720(2) 0.0434(14) Uani 1 1 d . . .
H5A H 0.6116 0.3295 -0.1921 0.065 Uiso 1 1 calc R . .
H5B H 0.4680 0.3436 -0.1926 0.065 Uiso 1 1 calc R . .
H5C H 0.5247 0.2578 -0.1654 0.065 Uiso 1 1 calc R . .
C10 C 0.6976(4) 0.6345(3) -0.05666(17) 0.0232(9) Uani 1 1 d . . .
C11 C 0.7418(4) 0.4386(3) -0.14223(16) 0.0226(9) Uani 1 1 d . . .
C12 C 0.8185(4) 0.3667(3) -0.15146(17) 0.0284(10) Uani 1 1 d . . .
H12 H 0.8061 0.3123 -0.1337 0.034 Uiso 1 1 calc R . .
C13 C 0.9138(5) 0.3778(4) -0.1878(2) 0.0388(13) Uani 1 1 d . . .
H13 H 0.9679 0.3307 -0.1946 0.047 Uiso 1 1 calc R . .
C14 C 0.9297(5) 0.4581(4) -0.21419(19) 0.0369(12) Uani 1 1 d . . .
H14 H 0.9944 0.4654 -0.2388 0.044 Uiso 1 1 calc R . .
C15 C 0.8520(4) 0.5259(4) -0.20445(18) 0.0312(11) Uani 1 1 d . . .
H15 H 0.8640 0.5801 -0.2225 0.037 Uiso 1 1 calc R . .
C16 C 0.7563(4) 0.5179(3) -0.16902(16) 0.0246(9) Uani 1 1 d . . .
H16 H 0.7019 0.5653 -0.1632 0.030 Uiso 1 1 calc R . .
C20 C 0.8650(4) 0.5098(3) -0.04391(17) 0.0197(8) Uani 1 1 d . . .
C21 C 0.6948(4) 0.3174(3) 0.03851(17) 0.0202(8) Uani 1 1 d D . .
C22 C 0.7517(4) 0.2797(3) -0.00569(17) 0.0243(9) Uani 1 1 d D . .
H22 H 0.7983 0.3152 -0.0292 0.029 Uiso 1 1 calc R . .
C23 C 0.7404(4) 0.1912(3) -0.01533(19) 0.0311(10) Uani 1 1 d D . .
H23 H 0.7796 0.1659 -0.0455 0.037 Uiso 1 1 calc R . .
C24 C 0.6728(5) 0.1386(3) 0.0184(2) 0.0316(10) Uani 1 1 d D . .
H24 H 0.6650 0.0776 0.0114 0.038 Uiso 1 1 calc R . .
C25 C 0.6161(5) 0.1758(3) 0.0626(2) 0.0344(11) Uani 1 1 d D . .
H25 H 0.5693 0.1401 0.0860 0.041 Uiso 1 1 calc R . .
C26 C 0.6280(4) 0.2658(3) 0.07263(18) 0.0264(10) Uani 1 1 d D . .
H26 H 0.5899 0.2913 0.1030 0.032 Uiso 1 1 calc R . .
C30 C 0.8196(4) 0.6095(3) 0.03169(17) 0.0235(9) Uani 1 1 d . . .
C31 C 0.4026(3) 0.5848(3) 0.02224(16) 0.0177(8) Uani 1 1 d . . .
C32 C 0.3790(4) 0.6247(3) -0.02665(17) 0.0268(10) Uani 1 1 d . . .
H32 H 0.4434 0.6381 -0.0505 0.032 Uiso 1 1 calc R . .
C33 C 0.2605(4) 0.6447(3) -0.04021(18) 0.0300(10) Uani 1 1 d . . .
H33 H 0.2436 0.6698 -0.0742 0.036 Uiso 1 1 calc R . .
C34 C 0.1667(4) 0.6287(3) -0.00505(19) 0.0277(10) Uani 1 1 d . . .
H34 H 0.0862 0.6450 -0.0141 0.033 Uiso 1 1 calc R . .
C35 C 0.1911(4) 0.5884(3) 0.04394(19) 0.0263(9) Uani 1 1 d . . .
H35 H 0.1269 0.5767 0.0682 0.032 Uiso 1 1 calc R . .
C36 C 0.3089(4) 0.5655(3) 0.05728(17) 0.0228(9) Uani 1 1 d . . .
H36 H 0.3253 0.5367 0.0902 0.027 Uiso 1 1 calc R . .
C41 C 0.8293(4) 0.4301(3) 0.10589(16) 0.0200(8) Uani 1 1 d . . .
C42 C 0.8023(4) 0.4254(4) 0.16024(18) 0.0331(11) Uani 1 1 d . . .
H42 H 0.7205 0.4274 0.1719 0.040 Uiso 1 1 calc R . .
C43 C 0.8954(5) 0.4180(5) 0.19721(19) 0.0433(14) Uani 1 1 d . . .
H43 H 0.8771 0.4159 0.2343 0.052 Uiso 1 1 calc R . .
C44 C 1.0137(5) 0.4137(4) 0.1806(2) 0.0374(12) Uani 1 1 d . . .
H44 H 1.0766 0.4072 0.2062 0.045 Uiso 1 1 calc R . .
C45 C 1.0418(4) 0.4190(4) 0.12671(19) 0.0335(11) Uani 1 1 d . . .
H45 H 1.1238 0.4171 0.1152 0.040 Uiso 1 1 calc R . .
C46 C 0.9499(4) 0.4269(3) 0.09003(18) 0.0290(10) Uani 1 1 d . . .
H46 H 0.9691 0.4303 0.0530 0.035 Uiso 1 1 calc R . .
C51 C 0.5694(4) 0.6583(3) 0.09433(15) 0.0186(8) Uani 1 1 d . . .
C52 C 0.4953(4) 0.7332(3) 0.09105(17) 0.0218(9) Uani 1 1 d . . .
H52 H 0.4404 0.7393 0.0620 0.026 Uiso 1 1 calc R . .
C53 C 0.5012(5) 0.7980(3) 0.12953(19) 0.0306(10) Uani 1 1 d . . .
H53 H 0.4511 0.8485 0.1266 0.037 Uiso 1 1 calc R . .
C54 C 0.5797(5) 0.7898(4) 0.17241(19) 0.0347(11) Uani 1 1 d . . .
H54 H 0.5820 0.8338 0.1993 0.042 Uiso 1 1 calc R . .
C55 C 0.6553(5) 0.7169(3) 0.17620(19) 0.0326(11) Uani 1 1 d . . .
H55 H 0.7099 0.7117 0.2054 0.039 Uiso 1 1 calc R . .
C56 C 0.6507(4) 0.6518(3) 0.13713(17) 0.0272(10) Uani 1 1 d . . .
H56 H 0.7031 0.6025 0.1396 0.033 Uiso 1 1 calc R . .
N1 N 0.6398(3) 0.4254(3) -0.10652(13) 0.0201(7) Uani 1 1 d . . .
O1 O 0.5175(3) 0.4275(2) -0.04000(11) 0.0228(6) Uani 1 1 d . . .
O10 O 0.6833(3) 0.6936(2) -0.08457(14) 0.0334(8) Uani 1 1 d . . .
O20 O 0.9585(3) 0.4964(2) -0.06194(12) 0.0263(7) Uani 1 1 d . . .
O30 O 0.8843(3) 0.6527(2) 0.05668(14) 0.0324(8) Uani 1 1 d . . .
P1 P 0.55905(9) 0.57214(7) 0.04436(4) 0.0165(2) Uani 1 1 d . . .
P2 P 0.71514(9) 0.43350(6) 0.05357(4) 0.0163(2) Uani 1 1 d . . .
Mn1 Mn 0.72424(5) 0.54253(4) -0.01140(2) 0.01539(13) Uani 1 1 d . . .
F11 F 1.3538(3) 0.3510(2) 0.12975(11) 0.0429(8) Uani 1 1 d . . .
F12 F 1.3521(4) 0.4697(2) 0.18364(16) 0.0594(10) Uani 1 1 d . . .
F13 F 1.2925(3) 0.3364(2) 0.21555(11) 0.0422(8) Uani 1 1 d . . .
F14 F 1.4907(3) 0.3636(2) 0.19641(12) 0.0411(7) Uani 1 1 d . . .
B1 B 1.3727(4) 0.3802(3) 0.18169(19) 0.0220(10) Uani 1 1 d . . .
C1D C 0.3178(8) 0.5223(9) 0.8050(3) 0.100(4) Uani 1 1 d . . .
H1D1 H 0.2687 0.5535 0.7779 0.119 Uiso 1 1 calc R . .
H1D2 H 0.3581 0.4723 0.7871 0.119 Uiso 1 1 calc R . .
Cl1D Cl 0.42902(18) 0.59404(18) 0.82949(7) 0.0791(6) Uani 1 1 d . . .
Cl2D Cl 0.2238(3) 0.4828(2) 0.85359(10) 0.1021(8) Uani 1 1 d . . .
Cl3D Cl 0.7854(3) 0.77567(19) 0.75383(11) 0.1018(8) Uani 1 1 d . . .
Cl4D Cl 0.5775(3) 0.8359(2) 0.81502(9) 0.1201(11) Uani 1 1 d . . .
C2D C 0.7320(9) 0.8336(5) 0.8109(3) 0.073(2) Uani 1 1 d . . .
H2D1 H 0.7649 0.8056 0.8436 0.087 Uiso 1 1 calc R . .
H2D2 H 0.7629 0.8946 0.8097 0.087 Uiso 1 1 calc R . .

loop_
_atom_site_aniso_label
_atom_site_aniso_U_11
_atom_site_aniso_U_22
_atom_site_aniso_U_33
_atom_site_aniso_U_23
_atom_site_aniso_U_13
_atom_site_aniso_U_12
C1 0.0187(18) 0.018(2) 0.0190(19) 0.0028(16) 0.0011(15) -0.0017(16)
C2 0.0189(18) 0.0172(18) 0.0182(18) 0.0016(16) 0.0000(15) 0.0034(16)
C3 0.031(2) 0.035(3) 0.030(2) -0.004(2) -0.0024(19) -0.012(2)
C4 0.025(2) 0.034(2) 0.024(2) -0.0033(19) -0.0069(17) -0.0067(19)
C5 0.045(3) 0.053(3) 0.033(3) -0.013(3) -0.003(2) -0.019(3)
C10 0.024(2) 0.022(2) 0.023(2) -0.0047(18) 0.0039(16) 0.0020(16)
C11 0.023(2) 0.031(2) 0.0135(17) -0.0041(16) -0.0014(14) 0.0010(16)
C12 0.030(2) 0.036(3) 0.020(2) -0.0050(19) -0.0010(17) 0.005(2)
C13 0.029(3) 0.060(4) 0.027(2) -0.018(2) 0.000(2) 0.006(2)
C14 0.030(2) 0.057(3) 0.024(2) -0.008(2) 0.0054(19) -0.010(3)
C15 0.033(2) 0.042(3) 0.018(2) -0.0030(19) -0.0006(18) -0.012(2)
C16 0.028(2) 0.028(2) 0.0172(19) -0.0016(16) -0.0015(16) -0.0015(17)
C20 0.021(2) 0.0179(19) 0.0198(19) 0.0000(16) -0.0017(16) -0.0003(15)
C21 0.021(2) 0.0160(19) 0.023(2) 0.0011(16) -0.0044(16) -0.0001(15)
C22 0.029(2) 0.027(2) 0.0174(19) 0.0011(16) -0.0001(16) 0.0012(16)
C23 0.038(3) 0.033(2) 0.022(2) -0.0090(19) -0.0015(19) 0.0052(19)
C24 0.038(2) 0.024(2) 0.033(2) -0.007(2) -0.004(2) 0.0032(19)
C25 0.032(3) 0.029(3) 0.042(3) 0.002(2) 0.008(2) -0.009(2)
C26 0.032(2) 0.020(2) 0.027(2) 0.0004(18) 0.0067(19) -0.0024(18)
C30 0.0190(19) 0.027(2) 0.024(2) 0.0032(18) 0.0051(17) 0.0045(17)
C31 0.0155(18) 0.017(2) 0.0205(19) -0.0023(16) -0.0006(14) -0.0019(15)
C32 0.020(2) 0.040(3) 0.020(2) 0.0016(19) 0.0004(16) 0.0027(19)
C33 0.027(2) 0.041(3) 0.021(2) 0.0052(19) -0.0037(17) 0.0056(19)
C34 0.0194(19) 0.028(2) 0.035(3) 0.000(2) -0.0082(19) 0.0009(17)
C35 0.019(2) 0.032(2) 0.028(2) 0.0006(19) 0.0021(16) -0.0024(17)
C36 0.024(2) 0.025(2) 0.0202(19) 0.0022(17) -0.0008(15) -0.0004(16)
C41 0.0243(19) 0.0174(19) 0.0185(18) 0.0016(16) -0.0022(16) 0.0014(16)
C42 0.025(2) 0.054(3) 0.020(2) 0.006(2) -0.0019(17) 0.006(2)
C43 0.034(3) 0.078(4) 0.018(2) 0.005(3) 0.0012(19) 0.014(3)
C44 0.031(2) 0.055(3) 0.026(2) 0.001(2) -0.009(2) 0.008(2)
C45 0.019(2) 0.048(3) 0.033(2) 0.011(2) -0.0019(18) -0.001(2)
C46 0.023(2) 0.044(3) 0.020(2) 0.005(2) 0.0028(17) 0.005(2)
C51 0.0208(19) 0.023(2) 0.0121(17) -0.0009(15) 0.0020(15) -0.0006(16)
C52 0.0194(19) 0.024(2) 0.022(2) 0.0029(18) 0.0009(17) 0.0017(17)
C53 0.035(3) 0.024(2) 0.032(3) -0.007(2) 0.002(2) 0.002(2)
C54 0.044(3) 0.041(3) 0.020(2) -0.012(2) 0.003(2) -0.005(2)
C55 0.041(3) 0.036(3) 0.020(2) -0.005(2) -0.006(2) 0.001(2)
C56 0.029(2) 0.030(2) 0.022(2) -0.0028(18) -0.0050(18) 0.0055(19)
N1 0.0198(16) 0.0260(18) 0.0146(15) 0.0000(14) -0.0017(13) -0.0048(15)
O1 0.0196(13) 0.0275(16) 0.0213(14) -0.0029(13) 0.0023(11) -0.0080(12)
O10 0.044(2) 0.0247(17) 0.0314(17) 0.0123(14) 0.0029(15) 0.0052(15)
O20 0.0202(15) 0.0307(17) 0.0279(16) -0.0019(14) 0.0046(12) 0.0036(13)
O30 0.0240(16) 0.0360(19) 0.0372(19) -0.0091(16) -0.0038(14) -0.0051(14)
P1 0.0151(4) 0.0189(5) 0.0154(4) 0.0007(4) 0.0005(4) 0.0025(4)
P2 0.0160(4) 0.0176(5) 0.0154(4) 0.0013(4) 0.0011(4) 0.0004(4)
Mn1 0.0152(3) 0.0163(3) 0.0147(3) 0.0007(2) 0.0008(2) 0.0002(2)
F11 0.0422(17) 0.065(2) 0.0220(13) -0.0002(14) -0.0030(12) -0.0161(16)
F12 0.082(3) 0.0363(18) 0.060(2) 0.0038(17) 0.011(2) 0.0132(18)
F13 0.0364(16) 0.061(2) 0.0297(14) 0.0178(14) 0.0064(13) -0.0008(15)
F14 0.0269(14) 0.063(2) 0.0336(16) 0.0089(15) -0.0058(12) -0.0026(14)
B1 0.023(2) 0.025(3) 0.019(2) 0.0050(19) -0.0014(18) 0.0044(19)
C1D 0.077(6) 0.175(11) 0.047(4) 0.002(5) -0.024(4) -0.022(6)
Cl1D 0.0551(10) 0.134(2) 0.0484(9) -0.0100(11) 0.0066(8) -0.0167(12)
Cl2D 0.0954(17) 0.118(2) 0.0926(16) 0.0344(15) -0.0156(14) -0.0313(16)
Cl3D 0.1043(18) 0.1087(19) 0.0925(16) -0.0202(14) -0.0209(15) 0.0141(17)
Cl4D 0.134(2) 0.171(3) 0.0552(12) -0.0036(16) -0.0257(14) 0.053(2)
C2D 0.116(7) 0.044(4) 0.058(4) 0.009(3) -0.036(4) -0.021(4)

loop_
_geom_bond_atom_site_label_1
_geom_bond_atom_site_label_2
_geom_bond_distance
_geom_bond_site_symmetry_2
_geom_bond_publ_flag
C1 P2 1.848(4) . ?
C1 P1 1.847(4) . ?
C1 H1A 0.9900 . ?
C1 H1B 0.9900 . ?
C2 N1 1.341(5) . ?
C2 O1 1.355(5) . ?
C2 Mn1 2.033(4) . ?
C3 C4 1.324(7) . ?
C3 O1 1.384(5) . ?
C3 H3 0.9500 . ?
C4 N1 1.403(5) . ?
C4 C5 1.503(7) . ?
C5 H5A 0.9800 . ?
C5 H5B 0.9800 . ?
C5 H5C 0.9800 . ?
C10 O10 1.150(5) . ?
C10 Mn1 1.825(5) . ?
C11 C16 1.392(6) . ?
C11 C12 1.403(6) . ?
C11 N1 1.451(5) . ?
C12 C13 1.400(7) . ?
C12 H12 0.9500 . ?
C13 C14 1.401(9) . ?
C13 H13 0.9500 . ?
C14 C15 1.364(8) . ?
C14 H14 0.9500 . ?
C15 C16 1.385(6) . ?
C15 H15 0.9500 . ?
C16 H16 0.9500 . ?
C20 O20 1.145(5) . ?
C20 Mn1 1.823(4) . ?
C21 C26 1.374(6) . ?
C21 C22 1.395(6) . ?
C21 P2 1.823(4) . ?
C22 C23 1.376(6) . ?
C22 H22 0.9500 . ?
C23 C24 1.382(7) . ?
C23 H23 0.9500 . ?
C24 C25 1.392(7) . ?
C24 H24 0.9500 . ?
C25 C26 1.401(7) . ?
C25 H25 0.9500 . ?
C26 H26 0.9500 . ?
C30 O30 1.155(6) . ?
C30 Mn1 1.819(5) . ?
C31 C32 1.389(6) . ?
C31 C36 1.388(6) . ?
C31 P1 1.823(4) . ?
C32 C33 1.386(6) . ?
C32 H32 0.9500 . ?
C33 C34 1.380(7) . ?
C33 H33 0.9500 . ?
C34 C35 1.396(6) . ?
C34 H34 0.9500 . ?
C35 C36 1.387(6) . ?
C35 H35 0.9500 . ?
C36 H36 0.9500 . ?
C41 C42 1.393(6) . ?
C41 C46 1.390(6) . ?
C41 P2 1.817(4) . ?
C42 C43 1.387(7) . ?
C42 H42 0.9500 . ?
C43 C44 1.371(7) . ?
C43 H43 0.9500 . ?
C44 C45 1.386(7) . ?
C44 H44 0.9500 . ?
C45 C46 1.373(6) . ?
C45 H45 0.9500 . ?
C46 H46 0.9500 . ?
C51 C56 1.399(6) . ?
C51 C52 1.408(6) . ?
C51 P1 1.816(4) . ?
C52 C53 1.380(6) . ?
C52 H52 0.9500 . ?
C53 C54 1.385(7) . ?
C53 H53 0.9500 . ?
C54 C55 1.391(8) . ?
C54 H54 0.9500 . ?
C55 C56 1.394(7) . ?
C55 H55 0.9500 . ?
C56 H56 0.9500 . ?
P1 Mn1 2.3395(11) . ?
P2 Mn1 2.3257(11) . ?
F11 B1 1.388(6) . ?
F12 B1 1.383(6) . ?
F13 B1 1.395(6) . ?
F14 B1 1.378(5) . ?
C1D Cl2D 1.707(9) . ?
C1D Cl1D 1.754(10) . ?
C1D H1D1 0.9900 . ?
C1D H1D2 0.9900 . ?
Cl3D C2D 1.779(9) . ?
Cl4D C2D 1.710(10) . ?
C2D H2D1 0.9900 . ?
C2D H2D2 0.9900 . ?
